data_7228123
loop_
_publ_author_name
'Mapp, Lucy K.'
'Coles, Simon'
'Aitipamula, Srinivasulu'

_publ_section_title
;
 Novel solid forms of lonidamine: crystal structures and physicochemical
 properties
;
_journal_name_full CrystEngComm
_journal_paper_doi 10.1039/C7CE00651A
_journal_year 2017
_chemical_formula_moiety 'C15 H9 Cl2 N2 O2, C5 H7 N2'
_chemical_formula_sum 'C20 H16 Cl2 N4 O2'
_chemical_formula_weight 415.27
_space_group_crystal_system monoclinic
_space_group_IT_number 14
_space_group_name_Hall '-P 2ybc'
_space_group_name_H-M_alt 'P 1 21/c 1'
_symmetry_space_group_name_Hall '-P 2ybc'
_symmetry_space_group_name_H-M 'P 1 21/c 1'
_atom_sites_solution_hydrogens mixed
_atom_sites_solution_primary direct
_audit_creation_date 2016-03-14
_audit_creation_method
;
Olex2 1.2
(compiled 2016.02.19 svn.r3266 for OlexSys, GUI svn.r5155)
;
_audit_update_record
;
2017-02-09 deposited with the CCDC.
2017-04-27 downloaded from the CCDC.
;
_cell_angle_alpha 90
_cell_angle_beta 106.718(6)
_cell_angle_gamma 90
_cell_formula_units_Z 4
_cell_length_a 11.1266(5)
_cell_length_b 22.3945(10)
_cell_length_c 8.5821(5)
_cell_measurement_reflns_used 4167
_cell_measurement_temperature 100(2)
_cell_measurement_theta_max 28.5580
_cell_measurement_theta_min 3.2140
_cell_volume 2048.05(19)
_computing_cell_refinement 'CrysAlisPro 1.171.38.41 (Rigaku OD, 2015)'
_computing_data_collection 'CrysAlisPro 1.171.38.41 (Rigaku OD, 2015)'
_computing_data_reduction 'CrysAlisPro 1.171.38.41 (Rigaku OD, 2015)'
_computing_molecular_graphics 'Olex2 (Dolomanov et al., 2009)'
_computing_publication_material 'Olex2 (Dolomanov et al., 2009)'
_computing_structure_refinement 'ShelXL (Sheldrick, 2015)'
_computing_structure_solution 'ShelXT (Sheldrick, 2015)'
_diffrn_ambient_environment N~2~
_diffrn_ambient_temperature 100(2)
_diffrn_detector 'CCD plate'
_diffrn_detector_area_resol_mean 5.2945
_diffrn_detector_type AtlasS2
_diffrn_measured_fraction_theta_full 0.997
_diffrn_measured_fraction_theta_max 0.994
_diffrn_measurement_details
;
List of Runs (angles in degrees, time in seconds):

  # Type    Start    End  Width  t~exp~   \w     \q     \k     \f   Frames
#--------------------------------------------------------------------------
  1  \w    -16.00  91.00   0.50   60.00    --   15.17  57.00 150.00  214
  2  \w    -14.00  93.00   0.50   60.00    --   15.17  38.00  60.00  214
  3  \w    -10.00  68.00   0.50   60.00    --   15.17  57.00-120.00  156
;
_diffrn_measurement_device 'four-circle diffractometer'
_diffrn_measurement_device_type 'SuperNova, Dual, Cu at zero, AtlasS2'
_diffrn_measurement_method '\w scans'
_diffrn_measurement_specimen_support 'MiTeGen MicroMesh'
_diffrn_orient_matrix_type 'CrysAlisPro convention (1999,Acta A55,543-557)'
_diffrn_orient_matrix_UB_11 0.0597020000
_diffrn_orient_matrix_UB_12 0.0137272000
_diffrn_orient_matrix_UB_13 0.0288892000
_diffrn_orient_matrix_UB_21 -0.0292725000
_diffrn_orient_matrix_UB_22 0.0274690000
_diffrn_orient_matrix_UB_23 0.0083398000
_diffrn_orient_matrix_UB_31 0.0020548000
_diffrn_orient_matrix_UB_32 -0.0077346000
_diffrn_orient_matrix_UB_33 0.0809322000
_diffrn_radiation_monochromator mirror
_diffrn_radiation_probe x-ray
_diffrn_radiation_type MoK\a
_diffrn_radiation_wavelength 0.71073
_diffrn_reflns_av_R_equivalents 0.0330
_diffrn_reflns_av_unetI/netI 0.0403
_diffrn_reflns_Laue_measured_fraction_full 0.997
_diffrn_reflns_Laue_measured_fraction_max 0.994
_diffrn_reflns_limit_h_max 14
_diffrn_reflns_limit_h_min -14
_diffrn_reflns_limit_k_max 28
_diffrn_reflns_limit_k_min -28
_diffrn_reflns_limit_l_max 8
_diffrn_reflns_limit_l_min -11
_diffrn_reflns_number 14679
_diffrn_reflns_point_group_measured_fraction_full 0.997
_diffrn_reflns_point_group_measured_fraction_max 0.994
_diffrn_reflns_theta_full 26.000
_diffrn_reflns_theta_max 27.481
_diffrn_reflns_theta_min 2.639
_diffrn_source 'micro-focus sealed tube X-ray Source'
_diffrn_source_current 0.8
_diffrn_source_type 'SuperNova (Mo) X-ray Source'
_diffrn_source_voltage 50.0
_exptl_absorpt_coefficient_mu 0.340
_exptl_absorpt_correction_T_max 0.997
_exptl_absorpt_correction_T_min 0.937
_exptl_absorpt_correction_type gaussian
_exptl_absorpt_process_details
;
CrysAlisPro 1.171.38.41 (Rigaku Oxford Diffraction, 2015)
Numerical absorption correction based on gaussian integration over
            a multifaceted crystal model
Empirical absorption correction using spherical harmonics,
 implemented in SCALE3 ABSPACK scaling algorithm.
;
_exptl_crystal_colour colourless
_exptl_crystal_colour_primary colourless
_exptl_crystal_density_diffrn 1.347
_exptl_crystal_description plate
_exptl_crystal_F_000 856
_exptl_crystal_size_max 0.772
_exptl_crystal_size_mid 0.092
_exptl_crystal_size_min 0.016
_refine_diff_density_max 0.324
_refine_diff_density_min -0.421
_refine_diff_density_rms 0.050
_refine_ls_extinction_method none
_refine_ls_goodness_of_fit_ref 1.033
_refine_ls_hydrogen_treatment mixed
_refine_ls_matrix_type full
_refine_ls_number_parameters 265
_refine_ls_number_reflns 4674
_refine_ls_number_restraints 0
_refine_ls_restrained_S_all 1.033
_refine_ls_R_factor_all 0.0692
_refine_ls_R_factor_gt 0.0499
_refine_ls_shift/su_max 0.001
_refine_ls_shift/su_mean 0.000
_refine_ls_structure_factor_coef Fsqd
_refine_ls_weighting_details 'w=1/[\s^2^(Fo^2^)+(0.0360P)^2^+1.4362P] where P=(Fo^2^+2Fc^2^)/3'
_refine_ls_weighting_scheme calc
_refine_ls_wR_factor_gt 0.1045
_refine_ls_wR_factor_ref 0.1105
_reflns_Friedel_coverage 0.000
_reflns_number_gt 3543
_reflns_number_total 4674
_reflns_threshold_expression 'I > 2\s(I)'
_cod_data_source_file c7ce00651a2.cif
_cod_data_source_block LON-2APYN_acn
_cod_original_cell_volume 2048.06(19)
_cod_database_code 7228123
_chemical_oxdiff_formula 'C20 H16 N4 O2 Cl2'
_chemical_oxdiff_usercomment L3-79-A2
_shelx_space_group_comment
;
The symmetry employed for this shelxl refinement is uniquely defined
by the following loop, which should always be used as a source of
symmetry information in preference to the above space-group names.
They are only intended as comments.
;
_reflns_odcompleteness_completeness 99.36
_reflns_odcompleteness_iscentric 1
_reflns_odcompleteness_theta 27.42
_olex2_refinement_description
;
1. Fixed Uiso
 At 1.2 times of:
  All C(H) groups, All C(H,H) groups
2.a Secondary CH2 refined with riding coordinates:
 C9(H9A,H9B)
2.b Aromatic/amide H refined with riding coordinates:
 C4(H4), C5(H5), C6(H6), C7(H7), C12(H12), C14(H14), C15(H15), C22(H22A),
 C23(H23), C24(H24), C25(H25)
;
_shelx_shelxl_version_number 2014/7
_olex2_submission_original_sample_id L3-79-A2
_olex2_submission_special_instructions 'No special instructions were received'
_oxdiff_exptl_absorpt_empirical_details
;
Empirical correction (ABSPACK) includes:
- Absorption correction using spherical harmonics
- Frame scaling
;
_oxdiff_exptl_absorpt_empirical_full_max 1.409
_oxdiff_exptl_absorpt_empirical_full_min 0.761

loop_
_space_group_symop_operation_xyz
'x, y, z'
'-x, y+1/2, -z+1/2'
'-x, -y, -z'
'x, -y-1/2, z-1/2'

loop_
_atom_site_label
_atom_site_type_symbol
_atom_site_fract_x
_atom_site_fract_y
_atom_site_fract_z
_atom_site_U_iso_or_equiv
_atom_site_adp_type
_atom_site_occupancy
_atom_site_site_symmetry_order
_atom_site_calc_flag
_atom_site_refinement_flags_posn
Cl1 Cl 0.61250(6) 0.37460(3) 0.85466(12) 0.0640(3) Uani 1 1 d .
Cl2 Cl 0.85165(5) 0.17892(3) 0.74677(8) 0.04218(17) Uani 1 1 d .
O1 O 0.17226(14) 0.30580(6) 0.30296(17) 0.0294(3) Uani 1 1 d .
O2 O 0.12535(17) 0.40289(7) 0.29438(18) 0.0434(4) Uani 1 1 d .
N1 N 0.33726(15) 0.33211(8) 0.7872(2) 0.0253(4) Uani 1 1 d .
N2 N 0.29276(15) 0.31429(7) 0.63059(19) 0.0240(4) Uani 1 1 d .
C1 C 0.17249(19) 0.35604(9) 0.3681(2) 0.0269(4) Uani 1 1 d .
C2 C 0.23275(18) 0.36118(9) 0.5473(2) 0.0244(4) Uani 1 1 d .
C3 C 0.23755(19) 0.41131(9) 0.6525(2) 0.0263(4) Uani 1 1 d .
C4 C 0.1900(2) 0.46989(10) 0.6355(3) 0.0351(5) Uani 1 1 d .
H4 H 0.1417 0.4846 0.5327 0.042 Uiso 1 1 calc R
C5 C 0.2157(3) 0.50527(11) 0.7723(3) 0.0449(6) Uani 1 1 d .
H5 H 0.1849 0.5451 0.7635 0.054 Uiso 1 1 calc R
C6 C 0.2868(2) 0.48348(11) 0.9253(3) 0.0463(7) Uani 1 1 d .
H6 H 0.3033 0.5093 1.0168 0.056 Uiso 1 1 calc R
C7 C 0.3329(2) 0.42659(11) 0.9467(3) 0.0384(6) Uani 1 1 d .
H7 H 0.3803 0.4122 1.0504 0.046 Uiso 1 1 calc R
C8 C 0.30642(19) 0.39025(9) 0.8065(3) 0.0278(5) Uani 1 1 d .
C9 C 0.40900(19) 0.29088(10) 0.9105(2) 0.0285(5) Uani 1 1 d .
H9A H 0.3527 0.2587 0.9263 0.034 Uiso 1 1 calc R
H9B H 0.4404 0.3125 1.0150 0.034 Uiso 1 1 calc R
C10 C 0.51890(18) 0.26320(10) 0.8669(2) 0.0257(4) Uani 1 1 d .
C11 C 0.6153(2) 0.29728(10) 0.8390(3) 0.0341(5) Uani 1 1 d .
C12 C 0.7165(2) 0.27169(11) 0.8010(3) 0.0378(6) Uani 1 1 d .
H12 H 0.7808 0.2959 0.7814 0.045 Uiso 1 1 calc R
C13 C 0.72214(19) 0.21045(10) 0.7922(3) 0.0319(5) Uani 1 1 d .
C14 C 0.6297(2) 0.17468(10) 0.8204(3) 0.0328(5) Uani 1 1 d .
H14 H 0.6350 0.1324 0.8150 0.039 Uiso 1 1 calc R
C15 C 0.52864(19) 0.20163(10) 0.8567(3) 0.0302(5) Uani 1 1 d .
H15 H 0.4642 0.1772 0.8751 0.036 Uiso 1 1 calc R
N21 N 0.11330(18) 0.20426(8) 0.4647(3) 0.0299(4) Uani 1 1 d .
H21A H 0.128(2) 0.2337(12) 0.405(3) 0.040(7) Uiso 1 1 d .
H21B H 0.139(2) 0.2046(11) 0.570(3) 0.044(7) Uiso 1 1 d .
N22 N 0.01440(16) 0.11512(8) 0.4809(2) 0.0259(4) Uani 1 1 d .
H22 H 0.049(3) 0.1132(12) 0.595(3) 0.057(8) Uiso 1 1 d .
C21 C 0.03996(18) 0.16013(9) 0.3900(2) 0.0246(4) Uani 1 1 d .
C22 C -0.0618(2) 0.06863(9) 0.4147(3) 0.0317(5) Uani 1 1 d .
H22A H -0.0783 0.0387 0.4844 0.038 Uiso 1 1 calc R
C23 C -0.1147(2) 0.06389(10) 0.2520(3) 0.0352(5) Uani 1 1 d .
H23 H -0.1675 0.0312 0.2064 0.042 Uiso 1 1 calc R
C24 C -0.0885(2) 0.10932(10) 0.1530(3) 0.0340(5) Uani 1 1 d .
H24 H -0.1233 0.1069 0.0382 0.041 Uiso 1 1 calc R
C25 C -0.01414(19) 0.15680(10) 0.2188(3) 0.0293(5) Uani 1 1 d .
H25 H 0.0013 0.1874 0.1504 0.035 Uiso 1 1 calc R

loop_
_atom_site_aniso_label
_atom_site_aniso_U_11
_atom_site_aniso_U_22
_atom_site_aniso_U_33
_atom_site_aniso_U_23
_atom_site_aniso_U_13
_atom_site_aniso_U_12
Cl1 0.0355(3) 0.0291(3) 0.1291(7) -0.0043(4) 0.0263(4) -0.0085(3)
Cl2 0.0301(3) 0.0465(4) 0.0511(4) 0.0080(3) 0.0136(3) 0.0081(2)
O1 0.0388(8) 0.0213(8) 0.0248(7) 0.0003(6) 0.0038(7) 0.0022(6)
O2 0.0729(12) 0.0240(9) 0.0274(8) 0.0053(7) 0.0051(8) 0.0118(8)
N1 0.0244(8) 0.0282(9) 0.0219(9) -0.0036(7) 0.0044(7) -0.0026(7)
N2 0.0234(8) 0.0266(9) 0.0206(8) -0.0012(7) 0.0042(7) -0.0019(7)
C1 0.0296(10) 0.0246(11) 0.0262(11) 0.0033(9) 0.0076(9) 0.0010(9)
C2 0.0257(10) 0.0207(10) 0.0285(11) 0.0004(9) 0.0103(9) -0.0021(8)
C3 0.0282(10) 0.0234(11) 0.0306(11) -0.0019(9) 0.0140(9) -0.0045(8)
C4 0.0446(13) 0.0246(12) 0.0420(13) 0.0018(10) 0.0219(11) -0.0001(10)
C5 0.0588(16) 0.0272(13) 0.0585(17) -0.0073(12) 0.0323(15) 0.0021(11)
C6 0.0539(16) 0.0395(15) 0.0514(16) -0.0223(13) 0.0247(14) -0.0066(12)
C7 0.0371(13) 0.0435(14) 0.0351(13) -0.0114(11) 0.0112(11) -0.0043(10)
C8 0.0259(10) 0.0290(11) 0.0308(11) -0.0059(9) 0.0122(9) -0.0053(8)
C9 0.0261(10) 0.0355(12) 0.0217(10) 0.0005(9) 0.0031(9) -0.0029(9)
C10 0.0216(9) 0.0331(12) 0.0169(9) 0.0021(9) -0.0033(8) -0.0017(8)
C11 0.0256(10) 0.0278(12) 0.0439(13) 0.0014(10) 0.0020(10) -0.0042(9)
C12 0.0216(10) 0.0389(14) 0.0520(15) 0.0088(11) 0.0091(11) -0.0036(9)
C13 0.0218(10) 0.0394(13) 0.0320(12) 0.0069(10) 0.0038(9) 0.0043(9)
C14 0.0295(11) 0.0300(12) 0.0343(12) 0.0053(10) 0.0020(10) 0.0004(9)
C15 0.0254(10) 0.0353(12) 0.0260(11) 0.0072(9) 0.0012(9) -0.0043(9)
N21 0.0365(10) 0.0263(10) 0.0261(10) 0.0001(8) 0.0078(9) -0.0035(8)
N22 0.0284(9) 0.0234(9) 0.0248(9) -0.0028(7) 0.0059(8) 0.0016(7)
C21 0.0228(9) 0.0246(11) 0.0265(10) -0.0006(9) 0.0072(9) 0.0058(8)
C22 0.0345(12) 0.0238(11) 0.0376(13) -0.0033(9) 0.0116(10) 0.0000(9)
C23 0.0334(12) 0.0355(13) 0.0338(12) -0.0095(10) 0.0053(10) -0.0036(10)
C24 0.0323(11) 0.0397(13) 0.0272(11) -0.0049(10) 0.0038(10) 0.0082(10)
C25 0.0302(11) 0.0302(12) 0.0285(11) 0.0006(9) 0.0098(9) 0.0082(9)

loop_
_atom_type_symbol
_atom_type_description
_atom_type_scat_dispersion_real
_atom_type_scat_dispersion_imag
_atom_type_scat_source
C C 0.0033 0.0016 'International Tables Vol C Tables 4.2.6.8 and 6.1.1.4'
H H 0.0000 0.0000 'International Tables Vol C Tables 4.2.6.8 and 6.1.1.4'
N N 0.0061 0.0033 'International Tables Vol C Tables 4.2.6.8 and 6.1.1.4'
O O 0.0106 0.0060 'International Tables Vol C Tables 4.2.6.8 and 6.1.1.4'
Cl Cl 0.1484 0.1585 'International Tables Vol C Tables 4.2.6.8 and 6.1.1.4'

loop_
_exptl_crystal_face_index_h
_exptl_crystal_face_index_k
_exptl_crystal_face_index_l
_exptl_crystal_face_perp_dist
15 4 0 0.0475
-15 -4 0 0.0418
-5 -8 12 0.3596
5 8 -12 0.3809
0 32 0 0.0078
0 -32 0 0.0078

loop_
_geom_angle_atom_site_label_1
_geom_angle_atom_site_label_2
_geom_angle_atom_site_label_3
_geom_angle
N2 N1 C8 111.58(16)
N2 N1 C9 120.15(16)
C8 N1 C9 128.26(17)
C2 N2 N1 106.50(16)
O1 C1 O2 125.12(19)
O1 C1 C2 118.04(18)
O2 C1 C2 116.84(19)
N2 C2 C1 119.82(17)
N2 C2 C3 110.87(18)
C3 C2 C1 129.31(18)
C4 C3 C2 136.2(2)
C8 C3 C2 103.97(18)
C8 C3 C4 119.85(19)
C3 C4 H4 121.0
C5 C4 C3 118.0(2)
C5 C4 H4 121.0
C4 C5 H5 119.4
C4 C5 C6 121.2(2)
C6 C5 H5 119.4
C5 C6 H6 118.8
C7 C6 C5 122.4(2)
C7 C6 H6 118.8
C6 C7 H7 121.8
C6 C7 C8 116.4(2)
C8 C7 H7 121.8
N1 C8 C3 107.08(17)
N1 C8 C7 130.8(2)
C3 C8 C7 122.1(2)
N1 C9 H9A 108.9
N1 C9 H9B 108.9
N1 C9 C10 113.16(16)
H9A C9 H9B 107.8
C10 C9 H9A 108.9
C10 C9 H9B 108.9
C11 C10 C9 122.4(2)
C15 C10 C9 120.44(18)
C15 C10 C11 117.13(19)
C10 C11 Cl1 120.10(17)
C12 C11 Cl1 117.68(17)
C12 C11 C10 122.2(2)
C11 C12 H12 120.7
C13 C12 C11 118.6(2)
C13 C12 H12 120.7
C12 C13 Cl2 117.95(16)
C12 C13 C14 121.4(2)
C14 C13 Cl2 120.62(18)
C13 C14 H14 120.7
C13 C14 C15 118.7(2)
C15 C14 H14 120.7
C10 C15 C14 121.9(2)
C10 C15 H15 119.0
C14 C15 H15 119.0
H21A N21 H21B 123(2)
C21 N21 H21A 117.7(16)
C21 N21 H21B 119.1(17)
C21 N22 H22 122.6(17)
C21 N22 C22 122.59(19)
C22 N22 H22 114.8(17)
N21 C21 N22 118.59(19)
N21 C21 C25 124.0(2)
N22 C21 C25 117.41(19)
N22 C22 H22A 119.2
C23 C22 N22 121.6(2)
C23 C22 H22A 119.2
C22 C23 H23 121.3
C22 C23 C24 117.5(2)
C24 C23 H23 121.3
C23 C24 H24 119.4
C25 C24 C23 121.2(2)
C25 C24 H24 119.4
C21 C25 H25 120.2
C24 C25 C21 119.6(2)
C24 C25 H25 120.2

loop_
_geom_bond_atom_site_label_1
_geom_bond_atom_site_label_2
_geom_bond_distance
Cl1 C11 1.738(2)
Cl2 C13 1.747(2)
O1 C1 1.256(2)
O2 C1 1.259(2)
N1 N2 1.352(2)
N1 C8 1.368(3)
N1 C9 1.457(3)
N2 C2 1.336(3)
C1 C2 1.494(3)
C2 C3 1.432(3)
C3 C4 1.406(3)
C3 C8 1.405(3)
C4 H4 0.9500
C4 C5 1.377(3)
C5 H5 0.9500
C5 C6 1.411(4)
C6 H6 0.9500
C6 C7 1.366(3)
C7 H7 0.9500
C7 C8 1.412(3)
C9 H9A 0.9900
C9 H9B 0.9900
C9 C10 1.511(3)
C10 C11 1.392(3)
C10 C15 1.388(3)
C11 C12 1.384(3)
C12 H12 0.9500
C12 C13 1.376(3)
C13 C14 1.379(3)
C14 H14 0.9500
C14 C15 1.388(3)
C15 H15 0.9500
N21 H21A 0.88(3)
N21 H21B 0.87(3)
N21 C21 1.324(3)
N22 H22 0.95(3)
N22 C21 1.354(3)
N22 C22 1.359(3)
C21 C25 1.420(3)
C22 H22A 0.9500
C22 C23 1.355(3)
C23 H23 0.9500
C23 C24 1.409(3)
C24 H24 0.9500
C24 C25 1.366(3)
C25 H25 0.9500

loop_
_geom_hbond_atom_site_label_D
_geom_hbond_atom_site_label_H
_geom_hbond_atom_site_label_A
_geom_hbond_distance_DH
_geom_hbond_distance_HA
_geom_hbond_distance_DA
_geom_hbond_angle_DHA
_geom_hbond_site_symmetry_A
C9 H9A O1 0.99 2.45 3.329(3) 147.3 4_566
C9 H9A N2 0.99 2.62 3.492(3) 147.0 4_566
N21 H21A O1 0.88(3) 1.97(3) 2.838(2) 171(2) .
N21 H21B O1 0.87(3) 1.94(3) 2.795(2) 169(2) 4_566

loop_
_exptl_oxdiff_crystal_face_indexfrac_h
_exptl_oxdiff_crystal_face_indexfrac_k
_exptl_oxdiff_crystal_face_indexfrac_l
_exptl_oxdiff_crystal_face_x
_exptl_oxdiff_crystal_face_y
_exptl_oxdiff_crystal_face_z
15.0102 3.9938 -0.0132 0.9506 -0.3298 -0.0011
-15.0102 -3.9938 0.0132 -0.9506 0.3298 0.0011
-4.9771 -7.9357 12.0041 -0.0593 0.0278 1.0227
4.9771 7.9357 -12.0041 0.0593 -0.0278 -1.0227
0.0150 31.9994 -0.0222 0.4395 0.8784 -0.2493
-0.0150 -31.9994 0.0222 -0.4395 -0.8784 0.2493

loop_
_smtbx_masks_void_nr
_smtbx_masks_void_average_x
_smtbx_masks_void_average_y
_smtbx_masks_void_average_z
_smtbx_masks_void_volume
_smtbx_masks_void_count_electrons
1 0.500 0.000 0.000 112.0 21.2
2 0.500 0.500 0.500 112.0 21.2
